data_9014384
loop_
_publ_author_name
'Yang, H.'
'Downs, R. T.'
'Evans, S. H.'
'Pinch, W. W.'

_publ_section_title
;
 Scottyite, the natural analog of synthetic BaCu2Si2O7,
 a new mineral from the Wessels mine, Kalahari Manganese Fields, South Africa
;
_journal_name_full 'American Mineralogist'
_journal_page_first 478
_journal_page_last 484
_journal_paper_doi 10.2138/am.2013.4326
_journal_volume 98
_journal_year 2013
_chemical_compound_source 'Wessels mine, Kalahari Manganese Fields, South Africa'
_chemical_formula_sum 'Ba Cu2 O7 Si2'
_chemical_name_mineral Scottyite
_space_group_IT_number 62
_symmetry_space_group_name_Hall '-P 2ac 2n'
_symmetry_space_group_name_H-M 'P n m a'
_cell_angle_alpha 90
_cell_angle_beta 90
_cell_angle_gamma 90
_cell_length_a 6.8556
_cell_length_b 13.1725
_cell_length_c 6.8901
_cell_formula_units_Z 4
_cell_volume 622.213
_database_code_amcsd 0019774
_exptl_crystal_density_diffrn 4.618
_cod_original_formula_sum 'Ba Cu2 Si2 O7'
_cod_database_code 9014384

loop_
_space_group_symop_operation_xyz
x,y,z
x,1/2-y,z
-x,1/2+y,-z
1/2-x,1/2+y,1/2+z
1/2+x,1/2-y,1/2-z
1/2+x,y,1/2-z
1/2-x,-y,1/2+z
-x,-y,-z

loop_
_atom_site_aniso_label
_atom_site_aniso_U_11
_atom_site_aniso_U_22
_atom_site_aniso_U_33
_atom_site_aniso_U_12
_atom_site_aniso_U_13
_atom_site_aniso_U_23
Ba 0.00890 0.01080 0.00950 0.00000 -0.00080 0.00000
Cu 0.00890 0.00570 0.00680 0.00140 -0.00230 -0.00080
Si 0.00660 0.00470 0.00570 0.00039 0.00040 0.00000
O1 0.00840 0.00570 0.01200 0.00000 -0.00040 0.00000
O2 0.01220 0.00680 0.01220 0.00220 -0.00530 -0.00030
O3 0.01520 0.00980 0.00830 0.00480 -0.00310 -0.00170
O4 0.01050 0.00760 0.00530 -0.00220 0.00070 -0.00100

loop_
_atom_site_label
_atom_site_fract_x
_atom_site_fract_y
_atom_site_fract_z
_atom_site_U_iso_or_equiv
Ba 0.01303 0.25000 0.45688 0.00970
Cu 0.27762 0.00417 0.20631 0.00714
Si 0.49765 0.13406 0.52716 0.00570
O1 0.40440 0.25000 0.51670 0.00870
O2 0.17250 0.13370 0.13060 0.01040
O3 0.55900 0.11210 0.74860 0.01110
O4 0.31730 0.05960 0.46580 0.00780

loop_
_cod_related_entry_id
_cod_related_entry_database
_cod_related_entry_code
1 AMCSD 0019774
